data_7108454
loop_
_publ_author_name
'Harinath Chakrapani'
'Allimuthu T. Dharmaraja'

_publ_section_title
;
 Design, synthesis and evaluation of small molecule reactive oxygen
 species generators as selective Mycobacterium tuberculosis inhibitors
;
_journal_coden_Cambridge 0182
_journal_name_full Chem.Commun.
_journal_page_first 10325
_journal_paper_doi 10.1039/c2cc35343a
_journal_volume 48
_journal_year 2012
_chemical_formula_moiety 'C16 H14 O4'
_chemical_formula_sum 'C16 H14 O4'
_chemical_formula_weight 270.28
_chemical_melting_point 407.1(10)
_chemical_name_common 'Anthraquinone Derivative'
_chemical_name_systematic
;
?
;
_space_group_IT_number 2
_symmetry_space_group_name_Hall '-P 1'
_symmetry_space_group_name_H-M 'P -1'
_atom_sites_solution_hydrogens geom
_atom_sites_solution_primary direct
_atom_sites_solution_secondary difmap
_audit_creation_method SHELXL-97
_cell_angle_alpha 113.766(2)
_cell_angle_beta 90.148(2)
_cell_angle_gamma 97.772(2)
_cell_formula_units_Z 2
_cell_length_a 6.4103(8)
_cell_length_b 9.9437(12)
_cell_length_c 10.5905(13)
_cell_measurement_temperature 296(2)
_cell_volume 610.93(13)
_computing_structure_refinement 'SHELXL-97 (Sheldrick, 2008)'
_computing_structure_solution 'SHELXS-97 (Sheldrick, 2008)'
_diffrn_ambient_temperature 296(2)
_diffrn_measured_fraction_theta_full 0.981
_diffrn_measured_fraction_theta_max 0.981
_diffrn_radiation_monochromator graphite
_diffrn_radiation_source 'fine-focus sealed tube'
_diffrn_radiation_type MoK\a
_diffrn_radiation_wavelength 0.71073
_diffrn_reflns_av_R_equivalents 0.0215
_diffrn_reflns_av_sigmaI/netI 0.0189
_diffrn_reflns_limit_h_max 8
_diffrn_reflns_limit_h_min -8
_diffrn_reflns_limit_k_max 13
_diffrn_reflns_limit_k_min -13
_diffrn_reflns_limit_l_max 14
_diffrn_reflns_limit_l_min -13
_diffrn_reflns_number 10902
_diffrn_reflns_theta_full 28.68
_diffrn_reflns_theta_max 28.68
_diffrn_reflns_theta_min 2.11
_exptl_absorpt_coefficient_mu 0.083
_exptl_crystal_density_diffrn 1.143
_exptl_crystal_density_method 'not measured'
_exptl_crystal_F_000 225
_refine_diff_density_max 0.321
_refine_diff_density_min -0.195
_refine_diff_density_rms 0.046
_refine_ls_extinction_coef 0.119(10)
_refine_ls_extinction_expression Fc^*^=kFc[1+0.001xFc^2^\l^3^/sin(2\q)]^-1/4^
_refine_ls_extinction_method SHELXL
_refine_ls_goodness_of_fit_ref 1.045
_refine_ls_hydrogen_treatment mixed
_refine_ls_matrix_type full
_refine_ls_number_parameters 184
_refine_ls_number_reflns 3103
_refine_ls_number_restraints 0
_refine_ls_restrained_S_all 1.045
_refine_ls_R_factor_all 0.0418
_refine_ls_R_factor_gt 0.0388
_refine_ls_shift/su_max 0.514
_refine_ls_shift/su_mean 0.120
_refine_ls_structure_factor_coef Fsqd
_refine_ls_weighting_details 'calc w=1/[\s^2^(Fo^2^)+(0.0635P)^2^+0.1391P] where P=(Fo^2^+2Fc^2^)/3'
_refine_ls_weighting_scheme calc
_refine_ls_wR_factor_gt 0.1123
_refine_ls_wR_factor_ref 0.1158
_reflns_number_gt 2825
_reflns_number_total 3103
_reflns_threshold_expression >2sigma(I)
_cod_data_source_file c2cc35343a.txt
_cod_data_source_block a1
_cod_depositor_comments
;
The following automatic conversions were performed:

'_chemical_melting_point' value '133-135 C' was changed to
'407.1(10)' - it was converted from degrees Celsius(C) to Kelvins(K),
the average value was taken and precision was estimated.

Automatic conversion script
Id: cif_fix_values 1715 2011-07-08 13:25:40Z adriana 

2018-03-15
Z value changed to be consistent with given formula
                 miguel
;
_cod_original_formula_units_Z 1
_cod_database_code 7108454

loop_
_symmetry_equiv_pos_as_xyz
'x, y, z'
'-x, -y, -z'

loop_
_atom_site_label
_atom_site_type_symbol
_atom_site_fract_x
_atom_site_fract_y
_atom_site_fract_z
_atom_site_U_iso_or_equiv
_atom_site_adp_type
_atom_site_occupancy
_atom_site_symmetry_multiplicity
_atom_site_calc_flag
_atom_site_refinement_flags
O1 O 0.85454(12) 0.56992(10) 0.08318(9) 0.0355(2) Uani 1 1 d .
H11 H 0.8304 0.4789 0.0464 0.053 Uiso 1 1 calc R
O4 O 0.02654(13) 0.56526(9) 0.34847(9) 0.0352(2) Uani 1 1 d .
O3 O 0.65093(12) 0.31265(9) 0.03717(8) 0.0330(2) Uani 1 1 d .
C2 C 0.21542(19) 0.03927(11) 0.17002(12) 0.0353(3) Uani 1 1 d .
H2A H 0.1586 -0.0115 0.0749 0.042 Uiso 1 1 calc R
H2B H 0.2621 -0.0336 0.1986 0.042 Uiso 1 1 calc R
C3 C 0.04369(18) 0.11376(12) 0.26324(12) 0.0346(3) Uani 1 1 d .
H3A H -0.0883 0.0906 0.2086 0.042 Uiso 1 1 calc R
H3B H 0.0219 0.0761 0.3344 0.042 Uiso 1 1 calc R
C7 C 0.47194(17) 0.24882(13) 0.33156(12) 0.0332(2) Uani 1 1 d .
H4 H 0.6083 0.2580 0.3674 0.040 Uiso 1 1 calc R
C1 C 0.40366(16) 0.15920(11) 0.18122(11) 0.0291(2) Uani 1 1 d .
H1 H 0.5206 0.1140 0.1293 0.035 Uiso 1 1 calc R
C6 C 0.32263(15) 0.26630(10) 0.12415(10) 0.0229(2) Uani 1 1 d .
H8 H 0.2592 0.2049 0.0308 0.027 Uiso 1 1 calc R
C5 C 0.14460(14) 0.33882(10) 0.21283(10) 0.0229(2) Uani 1 1 d .
H5 H 0.0142 0.3036 0.1531 0.028 Uiso 1 1 calc R
C9 C 0.17035(15) 0.50660(11) 0.27859(10) 0.0244(2) Uani 1 1 d .
C10 C 0.35868(15) 0.59765(10) 0.26287(9) 0.0238(2) Uani 1 1 d .
C16 C 0.37879(18) 0.75294(11) 0.33058(11) 0.0302(2) Uani 1 1 d .
O2 O 0.22833(15) 0.82369(9) 0.40776(9) 0.0409(2) Uani 1 1 d .
H12 H 0.1265 0.7626 0.4045 0.061 Uiso 1 1 calc R
C13 C 0.69915(16) 0.62213(11) 0.16636(10) 0.0278(2) Uani 1 1 d .
C11 C 0.52234(14) 0.53099(10) 0.18021(9) 0.0230(2) Uani 1 1 d .
C15 C 0.5637(2) 0.84101(12) 0.32043(12) 0.0372(3) Uani 1 1 d .
H13 H 0.5799 0.9437 0.3685 0.045 Uiso 1 1 calc R
C14 C 0.71949(19) 0.77676(12) 0.24060(12) 0.0360(3) Uani 1 1 d .
H14 H 0.8411 0.8364 0.2353 0.043 Uiso 1 1 calc R
C12 C 0.50889(15) 0.36940(11) 0.11013(10) 0.0234(2) Uani 1 1 d .
C4 C 0.11206(15) 0.28323(11) 0.33063(10) 0.0265(2) Uani 1 1 d .
H6 H 0.0064 0.3327 0.3922 0.032 Uiso 1 1 calc R
C8 C 0.32150(17) 0.31365(12) 0.40874(11) 0.0308(2) Uani 1 1 d .
H8A H 0.3437 0.3728 0.5029 0.037 Uiso 1 1 calc R

loop_
_atom_site_aniso_label
_atom_site_aniso_U_11
_atom_site_aniso_U_22
_atom_site_aniso_U_33
_atom_site_aniso_U_23
_atom_site_aniso_U_13
_atom_site_aniso_U_12
O1 0.0293(4) 0.0415(4) 0.0361(4) 0.0183(4) 0.0066(3) -0.0015(3)
O4 0.0358(4) 0.0365(4) 0.0384(4) 0.0171(3) 0.0143(3) 0.0164(3)
O3 0.0317(4) 0.0334(4) 0.0352(4) 0.0135(3) 0.0130(3) 0.0100(3)
C2 0.0436(6) 0.0228(5) 0.0399(6) 0.0137(4) 0.0038(5) 0.0026(4)
C3 0.0337(5) 0.0276(5) 0.0407(6) 0.0150(4) 0.0027(4) -0.0052(4)
C7 0.0290(5) 0.0387(6) 0.0387(6) 0.0239(5) -0.0051(4) 0.0015(4)
C1 0.0304(5) 0.0268(5) 0.0350(5) 0.0161(4) 0.0062(4) 0.0093(4)
C6 0.0255(4) 0.0210(4) 0.0216(4) 0.0082(3) 0.0017(3) 0.0035(3)
C5 0.0201(4) 0.0250(4) 0.0236(4) 0.0100(3) 0.0004(3) 0.0024(3)
C9 0.0262(4) 0.0278(5) 0.0224(4) 0.0120(4) 0.0028(3) 0.0088(3)
C10 0.0285(5) 0.0224(4) 0.0209(4) 0.0090(3) 0.0001(3) 0.0049(3)
C16 0.0418(6) 0.0242(5) 0.0238(5) 0.0078(4) -0.0004(4) 0.0078(4)
O2 0.0531(5) 0.0275(4) 0.0385(4) 0.0070(3) 0.0082(4) 0.0150(4)
C13 0.0277(5) 0.0316(5) 0.0254(5) 0.0146(4) -0.0009(4) -0.0008(4)
C11 0.0245(4) 0.0240(4) 0.0211(4) 0.0104(4) -0.0004(3) 0.0021(3)
C15 0.0526(7) 0.0221(5) 0.0321(5) 0.0086(4) -0.0052(5) -0.0022(4)
C14 0.0406(6) 0.0304(5) 0.0344(6) 0.0150(4) -0.0055(4) -0.0091(4)
C12 0.0249(4) 0.0255(4) 0.0210(4) 0.0102(3) 0.0022(3) 0.0052(3)
C4 0.0265(4) 0.0264(5) 0.0268(5) 0.0122(4) 0.0055(4) 0.0007(3)
C8 0.0371(5) 0.0312(5) 0.0251(5) 0.0147(4) -0.0036(4) -0.0020(4)

loop_
_atom_type_symbol
_atom_type_description
_atom_type_scat_dispersion_real
_atom_type_scat_dispersion_imag
_atom_type_scat_source
C C 0.0033 0.0016 'International Tables Vol C Tables 4.2.6.8 and 6.1.1.4'
H H 0.0000 0.0000 'International Tables Vol C Tables 4.2.6.8 and 6.1.1.4'
N N 0.0061 0.0033 'International Tables Vol C Tables 4.2.6.8 and 6.1.1.4'
O O 0.0106 0.0060 'International Tables Vol C Tables 4.2.6.8 and 6.1.1.4'

loop_
_geom_angle_atom_site_label_1
_geom_angle_atom_site_label_2
_geom_angle_atom_site_label_3
_geom_angle
C13 O1 H11 109.5
C3 C2 C1 109.23(8)
C3 C2 H2A 109.8
C1 C2 H2A 109.8
C3 C2 H2B 109.8
C1 C2 H2B 109.8
H2A C2 H2B 108.3
C4 C3 C2 109.59(8)
C4 C3 H3A 109.8
C2 C3 H3A 109.7
C4 C3 H3B 109.8
C2 C3 H3B 109.8
H3A C3 H3B 108.2
C8 C7 C1 114.47(9)
C8 C7 H4 122.8
C1 C7 H4 122.8
C7 C1 C2 108.82(9)
C7 C1 C6 107.44(8)
C2 C1 C6 107.45(8)
C7 C1 H1 111.0
C2 C1 H1 111.0
C6 C1 H1 111.0
C12 C6 C5 117.21(8)
C12 C6 C1 109.19(8)
C5 C6 C1 108.88(8)
C12 C6 H8 107.0
C5 C6 H8 107.0
C1 C6 H8 107.0
C9 C5 C6 117.49(7)
C9 C5 C4 107.59(8)
C6 C5 C4 109.32(7)
C9 C5 H5 107.3
C6 C5 H5 107.3
C4 C5 H5 107.3
O4 C9 C10 120.68(9)
O4 C9 C5 117.69(9)
C10 C9 C5 121.62(8)
C16 C10 C11 119.64(9)
C16 C10 C9 119.42(9)
C11 C10 C9 120.95(8)
O2 C16 C10 122.88(10)
O2 C16 C15 117.45(9)
C10 C16 C15 119.66(10)
C16 O2 H12 109.5
O1 C13 C11 123.47(9)
O1 C13 C14 116.73(9)
C11 C13 C14 119.79(10)
C13 C11 C10 119.22(9)
C13 C11 C12 119.56(9)
C10 C11 C12 121.23(8)
C14 C15 C16 120.45(10)
C14 C15 H13 119.8
C16 C15 H13 119.8
C15 C14 C13 121.08(10)
C15 C14 H14 119.5
C13 C14 H14 119.5
O3 C12 C11 120.69(9)
O3 C12 C6 117.85(8)
C11 C12 C6 121.46(8)
C8 C4 C3 107.93(9)
C8 C4 C5 107.93(8)
C3 C4 C5 107.99(8)
C8 C4 H6 111.0
C3 C4 H6 110.9
C5 C4 H6 110.9
C7 C8 C4 114.15(9)
C7 C8 H8A 122.9
C4 C8 H8A 122.9

loop_
_geom_bond_atom_site_label_1
_geom_bond_atom_site_label_2
_geom_bond_distance
O1 C13 1.3467(13)
O1 H11 0.8200
O4 C9 1.2405(12)
O3 C12 1.2392(12)
C2 C3 1.5401(16)
C2 C1 1.5455(15)
C2 H2A 0.9700
C2 H2B 0.9700
C3 C4 1.5396(14)
C3 H3A 0.9700
C3 H3B 0.9700
C7 C8 1.3272(16)
C7 C1 1.5060(16)
C7 H4 0.9300
C1 C6 1.5608(13)
C1 H1 0.9800
C6 C12 1.5137(13)
C6 C5 1.5449(13)
C6 H8 0.9800
C5 C9 1.5113(13)
C5 C4 1.5593(13)
C5 H5 0.9800
C9 C10 1.4601(14)
C10 C16 1.4030(14)
C10 C11 1.4253(13)
C16 O2 1.3481(13)
C16 C15 1.4072(16)
O2 H12 0.8200
C13 C11 1.3991(13)
C13 C14 1.4037(15)
C11 C12 1.4632(13)
C15 C14 1.3642(17)
C15 H13 0.9300
C14 H14 0.9300
C4 C8 1.5036(14)
C4 H6 0.9800
C8 H8A 0.9300
